data_7236032
loop_
_publ_author_name
'Orlowska, Ewelina'
'Roller, Alexander'
'Wiesinger, Hubert'
'Pignitter, Marc'
'Jirsa, Franz'
'Krachler, Regina'
'Kandioller, Wolfgang'
'Keppler, Bernhard K.'

_publ_section_title
;
 Benzoic hydroxamate-based iron complexes as model compounds for humic
 substances: synthesis, characterization and algal growth experiments
;
_journal_issue 46
_journal_name_full 'RSC Advances'
_journal_page_first 40238
_journal_paper_doi 10.1039/C5RA25256C
_journal_volume 6
_journal_year 2016
_chemical_formula_moiety 'C21 H18 Fe N3 O9, 1.5(C3 H6 O)'
_chemical_formula_sum 'C25.5 H27 Fe N3 O10.5'
_chemical_formula_weight 599.35
_chemical_name_common '[Fe(salicylic hydroxamate)3]'
_space_group_crystal_system monoclinic
_space_group_IT_number 15
_space_group_name_Hall '-C 2yc'
_space_group_name_H-M_alt 'C 1 2/c 1'
_atom_sites_solution_hydrogens geom
_atom_sites_solution_primary direct
_audit_creation_date 2015-08-26
_audit_creation_method
;
Olex2 1.2
(compiled 2015.01.26 svn.r3150 for OlexSys, GUI svn.r4998)
;
_audit_update_record
;
2015-11-12 deposited with the CCDC.
2016-04-22 downloaded from the CCDC.
;
_cell_angle_alpha 90
_cell_angle_beta 109.575(3)
_cell_angle_gamma 90
_cell_formula_units_Z 8
_cell_length_a 23.1974(8)
_cell_length_b 13.7678(8)
_cell_length_c 22.3320(11)
_cell_measurement_reflns_used 9928
_cell_measurement_temperature 100.0
_cell_measurement_theta_max 28.829
_cell_measurement_theta_min 2.192
_cell_volume 6720.1(6)
_computing_cell_refinement 'APEX2 v2013.6-2'
_computing_data_collection 'APEX2 v2013.6-2'
_computing_data_reduction 'APEX2 v2013.6-2'
_computing_molecular_graphics 'Olex2 (Dolomanov et al., 2009)'
_computing_publication_material 'Olex2 (Dolomanov et al., 2009)'
_computing_structure_refinement 'XL (Sheldrick, 2008)'
_computing_structure_solution 'ShelXS (Sheldrick, 2008)'
_diffrn_ambient_temperature 100.0
_diffrn_measured_fraction_theta_full 0.999
_diffrn_measured_fraction_theta_max 0.999
_diffrn_measurement_device_type 'Bruker D8 Venture'
_diffrn_measurement_method '\f and \w scans'
_diffrn_radiation_type MoK\a
_diffrn_radiation_wavelength 0.71073
_diffrn_reflns_av_R_equivalents 0.0697
_diffrn_reflns_av_unetI/netI 0.0304
_diffrn_reflns_Laue_measured_fraction_full 0.999
_diffrn_reflns_Laue_measured_fraction_max 0.999
_diffrn_reflns_limit_h_max 27
_diffrn_reflns_limit_h_min -27
_diffrn_reflns_limit_k_max 16
_diffrn_reflns_limit_k_min -16
_diffrn_reflns_limit_l_max 26
_diffrn_reflns_limit_l_min -26
_diffrn_reflns_number 53729
_diffrn_reflns_point_group_measured_fraction_full 0.999
_diffrn_reflns_point_group_measured_fraction_max 0.999
_diffrn_reflns_theta_full 25.242
_diffrn_reflns_theta_max 25.348
_diffrn_reflns_theta_min 1.841
_diffrn_source 'INCOATEC microfocus sealed tube'
_diffrn_standards_number 0
_exptl_absorpt_coefficient_mu 0.500
_exptl_absorpt_correction_T_max 0.7460
_exptl_absorpt_correction_T_min 0.6750
_exptl_absorpt_correction_type multi-scan
_exptl_absorpt_process_details
;
SADABS-2012/1 (Bruker,2012) was used for absorption correction. 
wR2(int) was 0.0679 before and 0.0510 after correction. 
The Ratio of minimum to maximum transmission is 0.9048. 
The \l/2 correction factor is 0.0015.
;
_exptl_crystal_colour 'clear red'
_exptl_crystal_colour_lustre clear
_exptl_crystal_colour_primary red
_exptl_crystal_density_diffrn 1.185
_exptl_crystal_description block
_exptl_crystal_F_000 2488
_exptl_crystal_size_max 0.146
_exptl_crystal_size_mid 0.114
_exptl_crystal_size_min 0.043
_refine_diff_density_max 1.417
_refine_diff_density_min -1.204
_refine_diff_density_rms 0.150
_refine_ls_extinction_method none
_refine_ls_goodness_of_fit_ref 1.084
_refine_ls_hydrogen_treatment constr
_refine_ls_matrix_type full
_refine_ls_number_parameters 364
_refine_ls_number_reflns 6162
_refine_ls_number_restraints 21
_refine_ls_restrained_S_all 1.088
_refine_ls_R_factor_all 0.1097
_refine_ls_R_factor_gt 0.0898
_refine_ls_shift/su_max 0.001
_refine_ls_shift/su_mean 0.000
_refine_ls_structure_factor_coef Fsqd
_refine_ls_weighting_details 'w=1/[\s^2^(Fo^2^)+(0.1382P)^2^+60.2699P] where P=(Fo^2^+2Fc^2^)/3'
_refine_ls_weighting_scheme calc
_refine_ls_wR_factor_gt 0.2531
_refine_ls_wR_factor_ref 0.2701
_reflns_Friedel_coverage 0.000
_reflns_number_gt 4844
_reflns_number_total 6162
_reflns_threshold_expression 'I > 2\s(I)'
_cod_data_source_file c5ra25256c2.cif
_cod_data_source_block ewor536_c2c
_cod_original_formula_sum 'C25.50 H27 Fe N3 O10.50'
_cod_database_code 7236032
_shelxl_version_number 2013-3
_shelx_space_group_comment
;
The symmetry employed for this shelxl refinement is uniquely defined
by the following loop, which should always be used as a source of
symmetry information in preference to the above space-group names.
They are only intended as comments.
;
_shelx_estimated_absorpt_t_max 0.979
_shelx_estimated_absorpt_t_min 0.931

loop_
_space_group_symop_operation_xyz
'x, y, z'
'-x, y, -z+1/2'
'x+1/2, y+1/2, z'
'-x+1/2, y+1/2, -z+1/2'
'-x, -y, -z'
'x, -y, z-1/2'
'-x+1/2, -y+1/2, -z'
'x+1/2, -y+1/2, z-1/2'

loop_
_atom_site_label
_atom_site_type_symbol
_atom_site_fract_x
_atom_site_fract_y
_atom_site_fract_z
_atom_site_U_iso_or_equiv
_atom_site_adp_type
_atom_site_occupancy
_atom_site_site_symmetry_order
_atom_site_calc_flag
_atom_site_refinement_flags_posn
_atom_site_refinement_flags_occupancy
Fe1 Fe 0.34917(4) 0.50069(5) 0.55376(3) 0.0269(3) Uani 1 1 d . .
O1A O 0.26510(17) 0.4579(3) 0.49989(17) 0.0302(8) Uani 1 1 d . .
O2A O 0.33195(18) 0.3952(3) 0.60766(16) 0.0318(8) Uani 1 1 d . .
O3A O 0.17099(18) 0.2370(3) 0.53639(17) 0.0317(8) Uani 1 1 d . .
H3A H 0.1500 0.1870 0.5229 0.048 Uiso 1 1 calc GR .
N1A N 0.2445(2) 0.3822(3) 0.5276(2) 0.0274(9) Uani 1 1 d . .
H1A H 0.2087 0.3549 0.5087 0.033 Uiso 1 1 calc R .
C1A C 0.2807(3) 0.3526(4) 0.5833(2) 0.0279(11) Uani 1 1 d . .
C2A C 0.2625(3) 0.2756(4) 0.6198(2) 0.0285(11) Uani 1 1 d . .
C3A C 0.2088(3) 0.2216(4) 0.5966(2) 0.0274(11) Uani 1 1 d . .
C4A C 0.1947(3) 0.1534(4) 0.6365(3) 0.0337(12) Uani 1 1 d . .
H4A H 0.1584 0.1159 0.6213 0.040 Uiso 1 1 calc R .
C5A C 0.2341(3) 0.1413(4) 0.6980(3) 0.0385(14) Uani 1 1 d . .
H5A H 0.2238 0.0963 0.7250 0.046 Uiso 1 1 calc R .
C6A C 0.2879(3) 0.1927(4) 0.7210(3) 0.0432(15) Uani 1 1 d . .
H6A H 0.3148 0.1824 0.7632 0.052 Uiso 1 1 calc R .
C7A C 0.3024(3) 0.2598(4) 0.6819(3) 0.0368(13) Uani 1 1 d . .
H7A H 0.3396 0.2952 0.6972 0.044 Uiso 1 1 calc R .
O1B O 0.38944(16) 0.4260(3) 0.50168(16) 0.0291(8) Uani 1 1 d . .
O2B O 0.43735(18) 0.5000(3) 0.61209(18) 0.0314(8) Uani 1 1 d . .
O3B O 0.56547(18) 0.3758(3) 0.54385(17) 0.0318(8) Uani 1 1 d . .
H3B H 0.5962 0.3717 0.5320 0.048 Uiso 1 1 calc GR .
N1B N 0.4513(2) 0.4183(3) 0.5330(2) 0.0275(9) Uani 1 1 d . .
H1B H 0.4752 0.3886 0.5154 0.033 Uiso 1 1 calc R .
C1B C 0.4738(2) 0.4567(4) 0.5898(2) 0.0273(11) Uani 1 1 d . .
C2B C 0.5390(2) 0.4465(4) 0.6281(2) 0.0269(11) Uani 1 1 d . .
C3B C 0.5832(2) 0.4069(4) 0.6049(2) 0.0271(11) Uani 1 1 d . .
C4B C 0.6436(3) 0.3994(4) 0.6450(3) 0.0321(12) Uani 1 1 d . .
H4B H 0.6738 0.3736 0.6293 0.039 Uiso 1 1 calc R .
C5B C 0.6599(3) 0.4294(4) 0.7079(3) 0.0359(13) Uani 1 1 d . .
H5B H 0.7011 0.4226 0.7351 0.043 Uiso 1 1 calc R .
C6B C 0.6169(3) 0.4692(4) 0.7312(3) 0.0361(13) Uani 1 1 d . .
H6B H 0.6283 0.4904 0.7741 0.043 Uiso 1 1 calc R .
C7B C 0.5571(3) 0.4775(4) 0.6911(3) 0.0336(12) Uani 1 1 d . .
H7B H 0.5275 0.5050 0.7069 0.040 Uiso 1 1 calc R .
O1C O 0.34270(18) 0.6197(3) 0.50089(16) 0.0292(8) Uani 1 1 d . .
O2C O 0.33334(17) 0.6038(3) 0.61134(16) 0.0292(8) Uani 1 1 d . .
O3C O 0.30246(18) 0.8845(3) 0.54164(16) 0.0300(8) Uani 1 1 d . .
H3C H 0.2800 0.9334 0.5290 0.045 Uiso 1 1 calc GR .
N1C N 0.3329(2) 0.7013(3) 0.53163(19) 0.0251(9) Uani 1 1 d . .
H1C H 0.3292 0.7592 0.5140 0.030 Uiso 1 1 calc R .
C1C C 0.3292(2) 0.6886(4) 0.5891(2) 0.0242(10) Uani 1 1 d . .
C2C C 0.3228(2) 0.7728(4) 0.6275(2) 0.0237(10) Uani 1 1 d . .
C3C C 0.3097(2) 0.8673(4) 0.6038(2) 0.0254(10) Uani 1 1 d . .
C4C C 0.3061(3) 0.9421(4) 0.6445(3) 0.0361(13) Uani 1 1 d . .
H4C H 0.2966 1.0063 0.6286 0.043 Uiso 1 1 calc R .
C5C C 0.3162(3) 0.9227(4) 0.7080(3) 0.0375(13) Uani 1 1 d . .
H5C H 0.3149 0.9743 0.7358 0.045 Uiso 1 1 calc R .
C6C C 0.3283(3) 0.8297(4) 0.7315(3) 0.0376(13) Uani 1 1 d . .
H6C H 0.3343 0.8169 0.7750 0.045 Uiso 1 1 calc R .
C7C C 0.3316(3) 0.7557(4) 0.6917(2) 0.0324(12) Uani 1 1 d . .
H7C H 0.3401 0.6916 0.7080 0.039 Uiso 1 1 calc R .
O4C O 0.6755(6) 0.1847(9) 0.5776(5) 0.0726(18) Uani 0.5 1 d D P
C8C C 0.6886(8) 0.0347(12) 0.6243(8) 0.0746(16) Uani 0.5 1 d D P
H8CA H 0.7248 0.0240 0.6118 0.112 Uiso 0.5 1 calc GR P
H8CB H 0.6633 -0.0240 0.6155 0.112 Uiso 0.5 1 calc GR P
H8CC H 0.7015 0.0496 0.6698 0.112 Uiso 0.5 1 calc GR P
C9C C 0.6545(6) 0.1132(10) 0.5893(7) 0.0746(16) Uani 0.5 1 d D P
C10C C 0.5999(7) 0.1021(13) 0.5367(8) 0.0746(16) Uani 0.5 1 d D P
H10A H 0.5989 0.0371 0.5184 0.112 Uiso 0.5 1 calc GR P
H10B H 0.5987 0.1512 0.5045 0.112 Uiso 0.5 1 calc GR P
H10C H 0.5645 0.1103 0.5508 0.112 Uiso 0.5 1 calc GR P
O4A O 0.3713(5) 0.1065(9) 0.5743(5) 0.0726(18) Uani 0.5 1 d D P
C8A C 0.4520(8) 0.0413(11) 0.6563(8) 0.0746(16) Uani 0.5 1 d D P
H8AA H 0.4414 0.0423 0.6952 0.112 Uiso 0.5 1 calc GR P
H8AB H 0.4961 0.0517 0.6669 0.112 Uiso 0.5 1 calc GR P
H8AC H 0.4408 -0.0219 0.6353 0.112 Uiso 0.5 1 calc GR P
C9A C 0.4190(7) 0.1172(10) 0.6141(8) 0.0746(16) Uani 0.5 1 d D P
C10A C 0.4440(8) 0.2124(10) 0.6202(9) 0.0746(16) Uani 0.5 1 d D P
H10D H 0.4608 0.2298 0.6653 0.112 Uiso 0.5 1 calc GR P
H10E H 0.4118 0.2586 0.5980 0.112 Uiso 0.5 1 calc GR P
H10F H 0.4767 0.2144 0.6016 0.112 Uiso 0.5 1 calc GR P
O4B O 0.4672(6) 0.3245(8) 0.4241(5) 0.0726(18) Uani 0.5 1 d D P
C8B C 0.4524(8) 0.1660(11) 0.4056(8) 0.0746(16) Uani 0.5 1 d D P
H8BA H 0.4682 0.1482 0.4507 0.112 Uiso 0.5 1 calc GR P
H8BB H 0.4637 0.1160 0.3804 0.112 Uiso 0.5 1 calc GR P
H8BC H 0.4077 0.1714 0.3919 0.112 Uiso 0.5 1 calc GR P
C9B C 0.4780(8) 0.2577(10) 0.3966(7) 0.0746(16) Uani 0.5 1 d D P
C10B C 0.5006(8) 0.2684(13) 0.3443(8) 0.0746(16) Uani 0.5 1 d D P
H10G H 0.5140 0.2051 0.3338 0.112 Uiso 0.5 1 calc GR P
H10H H 0.5352 0.3136 0.3563 0.112 Uiso 0.5 1 calc GR P
H10I H 0.4680 0.2939 0.3073 0.112 Uiso 0.5 1 calc GR P

loop_
_atom_site_aniso_label
_atom_site_aniso_U_11
_atom_site_aniso_U_22
_atom_site_aniso_U_33
_atom_site_aniso_U_23
_atom_site_aniso_U_13
_atom_site_aniso_U_12
Fe1 0.0389(5) 0.0188(4) 0.0265(4) 0.0018(3) 0.0155(3) 0.0039(3)
O1A 0.043(2) 0.0203(18) 0.0300(19) 0.0079(15) 0.0149(16) 0.0025(16)
O2A 0.043(2) 0.0233(19) 0.0262(18) 0.0052(15) 0.0074(16) 0.0005(16)
O3A 0.043(2) 0.0248(19) 0.0300(19) -0.0012(15) 0.0155(17) 0.0014(16)
N1A 0.038(2) 0.018(2) 0.030(2) 0.0046(17) 0.0161(19) 0.0004(18)
C1A 0.043(3) 0.019(2) 0.026(3) -0.001(2) 0.017(2) 0.004(2)
C2A 0.049(3) 0.014(2) 0.024(2) -0.0001(19) 0.015(2) 0.002(2)
C3A 0.043(3) 0.017(2) 0.025(2) -0.0018(19) 0.014(2) 0.003(2)
C4A 0.054(4) 0.021(3) 0.034(3) -0.004(2) 0.026(3) -0.002(2)
C5A 0.071(4) 0.021(3) 0.030(3) 0.002(2) 0.025(3) -0.004(3)
C6A 0.075(4) 0.026(3) 0.024(3) -0.001(2) 0.011(3) -0.008(3)
C7A 0.061(4) 0.022(3) 0.026(3) 0.000(2) 0.012(3) -0.006(3)
O1B 0.034(2) 0.0257(19) 0.0285(18) -0.0020(15) 0.0112(15) 0.0045(15)
O2B 0.039(2) 0.029(2) 0.0292(19) -0.0058(15) 0.0142(16) 0.0046(16)
O3B 0.042(2) 0.030(2) 0.0295(19) -0.0002(15) 0.0198(17) 0.0051(17)
N1B 0.036(2) 0.022(2) 0.028(2) -0.0003(17) 0.0151(19) 0.0054(18)
C1B 0.041(3) 0.018(2) 0.027(3) 0.002(2) 0.017(2) 0.001(2)
C2B 0.037(3) 0.017(2) 0.030(3) 0.001(2) 0.016(2) 0.000(2)
C3B 0.041(3) 0.016(2) 0.027(2) 0.0033(19) 0.015(2) 0.001(2)
C4B 0.039(3) 0.025(3) 0.038(3) 0.006(2) 0.020(2) 0.002(2)
C5B 0.042(3) 0.032(3) 0.033(3) 0.011(2) 0.012(2) 0.000(2)
C6B 0.048(3) 0.034(3) 0.026(3) 0.004(2) 0.013(2) 0.002(3)
C7B 0.045(3) 0.030(3) 0.030(3) 0.002(2) 0.018(2) 0.004(2)
O1C 0.047(2) 0.0201(18) 0.0263(18) 0.0019(14) 0.0199(16) 0.0046(16)
O2C 0.044(2) 0.0211(18) 0.0285(18) 0.0043(14) 0.0203(17) 0.0054(15)
O3C 0.043(2) 0.0202(18) 0.0279(18) 0.0037(14) 0.0133(16) 0.0078(15)
N1C 0.037(2) 0.016(2) 0.027(2) 0.0013(16) 0.0176(18) 0.0042(17)
C1C 0.025(2) 0.021(2) 0.028(2) 0.002(2) 0.011(2) 0.0030(19)
C2C 0.027(3) 0.021(2) 0.024(2) -0.0006(19) 0.011(2) 0.0021(19)
C3C 0.029(3) 0.022(2) 0.029(3) -0.001(2) 0.014(2) -0.001(2)
C4C 0.050(3) 0.023(3) 0.040(3) -0.001(2) 0.020(3) 0.002(2)
C5C 0.051(4) 0.030(3) 0.036(3) -0.009(2) 0.020(3) -0.001(3)
C6C 0.052(4) 0.037(3) 0.029(3) -0.004(2) 0.019(3) 0.003(3)
C7C 0.043(3) 0.028(3) 0.030(3) 0.004(2) 0.017(2) 0.008(2)
O4C 0.083(5) 0.072(4) 0.056(4) 0.017(3) 0.013(3) -0.003(4)
C8C 0.069(4) 0.071(4) 0.080(4) 0.003(3) 0.019(3) 0.010(3)
C9C 0.069(4) 0.071(4) 0.080(4) 0.003(3) 0.019(3) 0.010(3)
C10C 0.069(4) 0.071(4) 0.080(4) 0.003(3) 0.019(3) 0.010(3)
O4A 0.083(5) 0.072(4) 0.056(4) 0.017(3) 0.013(3) -0.003(4)
C8A 0.069(4) 0.071(4) 0.080(4) 0.003(3) 0.019(3) 0.010(3)
C9A 0.069(4) 0.071(4) 0.080(4) 0.003(3) 0.019(3) 0.010(3)
C10A 0.069(4) 0.071(4) 0.080(4) 0.003(3) 0.019(3) 0.010(3)
O4B 0.083(5) 0.072(4) 0.056(4) 0.017(3) 0.013(3) -0.003(4)
C8B 0.069(4) 0.071(4) 0.080(4) 0.003(3) 0.019(3) 0.010(3)
C9B 0.069(4) 0.071(4) 0.080(4) 0.003(3) 0.019(3) 0.010(3)
C10B 0.069(4) 0.071(4) 0.080(4) 0.003(3) 0.019(3) 0.010(3)

loop_
_atom_type_symbol
_atom_type_description
_atom_type_scat_dispersion_real
_atom_type_scat_dispersion_imag
_atom_type_scat_source
C C 0.0033 0.0016 'International Tables Vol C Tables 4.2.6.8 and 6.1.1.4'
H H 0.0000 0.0000 'International Tables Vol C Tables 4.2.6.8 and 6.1.1.4'
Fe Fe 0.3463 0.8444 'International Tables Vol C Tables 4.2.6.8 and 6.1.1.4'
N N 0.0061 0.0033 'International Tables Vol C Tables 4.2.6.8 and 6.1.1.4'
O O 0.0106 0.0060 'International Tables Vol C Tables 4.2.6.8 and 6.1.1.4'

loop_
_geom_angle_atom_site_label_1
_geom_angle_atom_site_label_2
_geom_angle_atom_site_label_3
_geom_angle
O1A Fe1 O2A 78.39(14)
O1A Fe1 O2B 162.61(15)
O1A Fe1 O2C 103.85(15)
O2A Fe1 O2B 88.38(15)
O2A Fe1 O2C 90.65(15)
O1B Fe1 O1A 92.85(15)
O1B Fe1 O2A 101.63(15)
O1B Fe1 O2B 78.68(14)
O1B Fe1 O2C 161.03(16)
O2B Fe1 O2C 87.36(15)
O1C Fe1 O1A 91.20(15)
O1C Fe1 O2A 163.13(16)
O1C Fe1 O1B 92.02(14)
O1C Fe1 O2B 104.14(16)
O1C Fe1 O2C 78.88(14)
N1A O1A Fe1 111.5(3)
C1A O2A Fe1 114.9(3)
C1A N1A O1A 117.0(4)
O2A C1A N1A 118.1(5)
O2A C1A C2A 119.5(5)
N1A C1A C2A 122.4(5)
C3A C2A C1A 124.1(5)
C3A C2A C7A 119.7(5)
C7A C2A C1A 116.1(5)
O3A C3A C2A 119.1(4)
O3A C3A C4A 121.5(5)
C2A C3A C4A 119.3(5)
C5A C4A C3A 119.6(5)
C6A C5A C4A 121.7(5)
C5A C6A C7A 119.2(6)
C6A C7A C2A 120.5(6)
N1B O1B Fe1 110.8(3)
C1B O2B Fe1 114.4(3)
C1B N1B O1B 118.1(4)
O2B C1B N1B 118.0(5)
O2B C1B C2B 120.6(5)
N1B C1B C2B 121.4(5)
C3B C2B C1B 123.9(5)
C7B C2B C1B 117.4(5)
C7B C2B C3B 118.7(5)
O3B C3B C2B 118.7(5)
O3B C3B C4B 121.7(5)
C4B C3B C2B 119.5(5)
C5B C4B C3B 120.3(5)
C6B C5B C4B 120.8(6)
C7B C6B C5B 118.8(5)
C6B C7B C2B 121.8(5)
N1C O1C Fe1 111.6(3)
C1C O2C Fe1 113.9(3)
C1C N1C O1C 116.7(4)
O2C C1C N1C 118.9(4)
O2C C1C C2C 120.5(4)
N1C C1C C2C 120.6(4)
C3C C2C C1C 124.1(4)
C7C C2C C1C 117.0(4)
C7C C2C C3C 118.9(5)
O3C C3C C2C 119.0(4)
O3C C3C C4C 121.4(5)
C4C C3C C2C 119.6(5)
C5C C4C C3C 119.9(5)
C6C C5C C4C 120.9(5)
C7C C6C C5C 119.4(5)
C6C C7C C2C 121.3(5)
O4C C9C C8C 124.8(15)
O4C C9C C10C 103.3(13)
C8C C9C C10C 123.8(13)
O4A C9A C8A 124.2(13)
O4A C9A C10A 116.1(13)
C10A C9A C8A 119.7(12)
O4B C9B C8B 116.2(14)
O4B C9B C10B 122.8(14)
C10B C9B C8B 118.9(12)

loop_
_geom_bond_atom_site_label_1
_geom_bond_atom_site_label_2
_geom_bond_distance
Fe1 O1A 2.006(4)
Fe1 O2A 2.010(4)
Fe1 O1B 2.003(3)
Fe1 O2B 2.024(4)
Fe1 O1C 1.995(3)
Fe1 O2C 2.029(3)
O1A N1A 1.376(5)
O2A C1A 1.274(7)
O3A C3A 1.354(6)
N1A C1A 1.311(7)
C1A C2A 1.481(7)
C2A C3A 1.392(8)
C2A C7A 1.402(8)
C3A C4A 1.407(7)
C4A C5A 1.381(8)
C5A C6A 1.375(9)
C6A C7A 1.389(8)
O1B N1B 1.374(6)
O2B C1B 1.264(6)
O3B C3B 1.354(6)
N1B C1B 1.311(7)
C1B C2B 1.474(8)
C2B C3B 1.406(7)
C2B C7B 1.394(8)
C3B C4B 1.390(8)
C4B C5B 1.389(8)
C5B C6B 1.385(8)
C6B C7B 1.380(8)
O1C N1C 1.376(5)
O2C C1C 1.260(6)
O3C C3C 1.363(6)
N1C C1C 1.327(6)
C1C C2C 1.479(7)
C2C C3C 1.400(7)
C2C C7C 1.396(7)
C3C C4C 1.394(7)
C4C C5C 1.384(8)
C5C C6C 1.377(8)
C6C C7C 1.372(8)
O4C C9C 1.167(13)
C8C C9C 1.411(11)
C9C C10C 1.417(11)
O4A C9A 1.173(13)
C8A C9A 1.443(11)
C9A C10A 1.421(11)
O4B C9B 1.178(13)
C8B C9B 1.438(11)
C9B C10B 1.437(11)

loop_
_geom_hbond_atom_site_label_D
_geom_hbond_atom_site_label_H
_geom_hbond_atom_site_label_A
_geom_hbond_distance_DH
_geom_hbond_distance_HA
_geom_hbond_distance_DA
_geom_hbond_angle_DHA
_geom_hbond_site_symmetry_A
O3A H3A O1B 0.84 1.79 2.631(5) 175.0 7_556
O3A H3A N1B 0.84 2.69 3.475(6) 157.3 7_556
N1A H1A O3A 0.88 2.04 2.677(6) 128.9 .
N1A H1A O4A 0.88 2.20 2.885(12) 133.9 7_556
C4A H4A O1B 0.95 2.66 3.239(7) 120.1 7_556
O3B H3B O1C 0.84 1.81 2.639(5) 170.7 5_666
N1B H1B O3B 0.88 1.98 2.643(6) 130.8 .
N1B H1B O4B 0.88 2.17 2.885(12) 137.7 .
O3C H3C O1A 0.84 1.82 2.655(5) 176.7 7_566
N1C H1C O3C 0.88 2.00 2.648(5) 129.5 .
N1C H1C O4C 0.88 2.16 2.852(11) 135.7 5_666

loop_
_geom_torsion_atom_site_label_1
_geom_torsion_atom_site_label_2
_geom_torsion_atom_site_label_3
_geom_torsion_atom_site_label_4
_geom_torsion
Fe1 O1A N1A C1A 1.7(5)
Fe1 O2A C1A N1A -1.4(6)
Fe1 O2A C1A C2A -178.3(3)
Fe1 O1B N1B C1B 1.6(5)
Fe1 O2B C1B N1B 0.3(6)
Fe1 O2B C1B C2B -177.3(3)
Fe1 O1C N1C C1C -0.2(5)
Fe1 O2C C1C N1C 2.6(6)
Fe1 O2C C1C C2C -175.0(4)
O1A N1A C1A O2A -0.2(7)
O1A N1A C1A C2A 176.5(4)
O2A C1A C2A C3A -177.1(5)
O2A C1A C2A C7A 4.4(7)
O3A C3A C4A C5A -178.8(5)
N1A C1A C2A C3A 6.2(8)
N1A C1A C2A C7A -172.3(5)
C1A C2A C3A O3A 2.2(8)
C1A C2A C3A C4A -176.9(5)
C1A C2A C7A C6A 176.7(5)
C2A C3A C4A C5A 0.3(8)
C3A C2A C7A C6A -1.8(8)
C3A C4A C5A C6A -1.6(9)
C4A C5A C6A C7A 1.2(9)
C5A C6A C7A C2A 0.5(9)
C7A C2A C3A O3A -179.5(5)
C7A C2A C3A C4A 1.4(8)
O1B N1B C1B O2B -1.2(7)
O1B N1B C1B C2B 176.3(4)
O2B C1B C2B C3B -174.4(5)
O2B C1B C2B C7B 6.4(7)
O3B C3B C4B C5B -178.2(5)
N1B C1B C2B C3B 8.1(8)
N1B C1B C2B C7B -171.1(5)
C1B C2B C3B O3B 0.0(7)
C1B C2B C3B C4B -179.3(5)
C1B C2B C7B C6B 178.6(5)
C2B C3B C4B C5B 1.1(8)
C3B C2B C7B C6B -0.7(8)
C3B C4B C5B C6B -1.5(8)
C4B C5B C6B C7B 0.8(9)
C5B C6B C7B C2B 0.3(9)
C7B C2B C3B O3B 179.3(5)
C7B C2B C3B C4B 0.0(7)
O1C N1C C1C O2C -1.7(7)
O1C N1C C1C C2C 176.0(4)
O2C C1C C2C C3C -171.1(5)
O2C C1C C2C C7C 10.3(7)
O3C C3C C4C C5C -177.3(5)
N1C C1C C2C C3C 11.3(8)
N1C C1C C2C C7C -167.3(5)
C1C C2C C3C O3C -0.1(8)
C1C C2C C3C C4C -178.4(5)
C1C C2C C7C C6C 178.2(5)
C2C C3C C4C C5C 1.0(8)
C3C C2C C7C C6C -0.5(8)
C3C C4C C5C C6C -1.8(9)
C4C C5C C6C C7C 1.5(9)
C5C C6C C7C C2C -0.3(9)
C7C C2C C3C O3C 178.5(5)
C7C C2C C3C C4C 0.2(8)
